data_7042562
loop_
_publ_author_name
'Pieper, Martin'
'Lamm, Jan-Hendrik'
'Neumann, Beate'
'Stammler, Hans-Georg'
'Mitzel, Norbert W.'

_publ_section_title
;
 Methylene-bridged, intramolecular donor-acceptor systems based on
 rare-earth metals and phosphinomethanides.
;
_journal_issue 16
_journal_name_full 'Dalton transactions (Cambridge, England : 2003)'
_journal_page_first 5326
_journal_page_last 5336
_journal_paper_doi 10.1039/c7dt00554g
_journal_volume 46
_journal_year 2017
_chemical_formula_moiety 'C36 H30 Y2'
_chemical_formula_sum 'C36 H30 Y2'
_chemical_formula_weight 640.42
_space_group_crystal_system monoclinic
_space_group_IT_number 14
_space_group_name_Hall '-P 2yn'
_space_group_name_H-M_alt 'P 1 21/n 1'
_symmetry_space_group_name_Hall '-P 2yn'
_symmetry_space_group_name_H-M 'P 1 21/n 1'
_atom_sites_solution_hydrogens geom
_atom_sites_solution_primary direct
_audit_creation_date 2017-02-09
_audit_creation_method
;
  Olex2 1.2-ac2
  (compiled 2012.03.27 svn.r2268, GUI svn.r4156)
;
_audit_update_record
;
2017-02-10 deposited with the CCDC.
2017-03-22 downloaded from the CCDC.
;
_cell_angle_alpha 90
_cell_angle_beta 100.2336(16)
_cell_angle_gamma 90
_cell_formula_units_Z 2
_cell_length_a 8.58646(13)
_cell_length_b 10.33636(12)
_cell_length_c 16.2330(3)
_cell_measurement_reflns_used 29064
_cell_measurement_temperature 99.9(2)
_cell_measurement_theta_max 72.0420
_cell_measurement_theta_min 4.2640
_cell_volume 1417.80(4)
_computing_cell_refinement
;
CrysAlisPro, Agilent Technologies,
Version 1.171.37.35 (release 13-08-2014 CrysAlis171 .NET)
(compiled Aug 13 2014,18:06:01)
;
_computing_data_collection
;
CrysAlisPro, Agilent Technologies,
Version 1.171.37.35 (release 13-08-2014 CrysAlis171 .NET)
(compiled Aug 13 2014,18:06:01)
;
_computing_data_reduction
;
CrysAlisPro, Agilent Technologies,
Version 1.171.37.35 (release 13-08-2014 CrysAlis171 .NET)
(compiled Aug 13 2014,18:06:01)
;
_computing_molecular_graphics
;
O. V. Dolomanov, L. J. Bourhis, R. J. Gildea, J. A. K. Howard and H. Puschmann,
OLEX2: a complete structure solution, refinement and analysis program.
J. Appl. Cryst. (2009). 42, 339-341.
;
_computing_publication_material
;
O. V. Dolomanov, L. J. Bourhis, R. J. Gildea, J. A. K. Howard and H. Puschmann,
OLEX2: a complete structure solution, refinement and analysis program.
J. Appl. Cryst. (2009). 42, 339-341.
;
_computing_structure_refinement
;
SHELXL, G.M. Sheldrick, Acta Cryst.
(2008). A64, 112-122
;
_computing_structure_solution
;
SHELXS, G.M. Sheldrick, Acta Cryst.
(2008). A64, 112-122
;
_diffrn_ambient_environment N~2~
_diffrn_ambient_temperature 99.9(2)
_diffrn_detector 'CCD plate'
_diffrn_detector_area_resol_mean 5.3114
_diffrn_detector_type Atlas
_diffrn_measured_fraction_theta_full 0.9996
_diffrn_measured_fraction_theta_max 0.9970
_diffrn_measurement_details
;
#__ type_ start__ end____ width___ exp.time_
  1 omega -122.00  -35.00   1.0000    1.0000
omega____ theta____ kappa____ phi______ frames
    -      -38.5000 -178.0000 -180.0000 87

#__ type_ start__ end____ width___ exp.time_
  2 omega   18.00  112.00   1.0000    1.0000
omega____ theta____ kappa____ phi______ frames
    -       43.1988   57.0000 -150.0000 94

#__ type_ start__ end____ width___ exp.time_
  3 omega   18.00  112.00   1.0000    1.0000
omega____ theta____ kappa____ phi______ frames
    -       43.1988   57.0000  -60.0000 94

#__ type_ start__ end____ width___ exp.time_
  4 omega  -28.00   64.00   1.0000    1.0000
omega____ theta____ kappa____ phi______ frames
    -       43.1988  -38.0000  -30.0000 92

#__ type_ start__ end____ width___ exp.time_
  5 omega   10.00   36.00   1.0000    1.0000
omega____ theta____ kappa____ phi______ frames
    -       43.1988   85.0000  177.8499 26

#__ type_ start__ end____ width___ exp.time_
  6 omega   18.00  112.00   1.0000    1.0000
omega____ theta____ kappa____ phi______ frames
    -       43.1988   57.0000  -90.0000 94

#__ type_ start__ end____ width___ exp.time_
  7 omega   18.00  112.00   1.0000    1.0000
omega____ theta____ kappa____ phi______ frames
    -       43.1988   57.0000   30.0000 94

#__ type_ start__ end____ width___ exp.time_
  8 omega   13.00  115.00   1.0000    1.0000
omega____ theta____ kappa____ phi______ frames
    -       43.1988   77.0000  120.0000 102

#__ type_ start__ end____ width___ exp.time_
  9 omega   13.00  115.00   1.0000    1.0000
omega____ theta____ kappa____ phi______ frames
    -       43.1988   77.0000    0.0000 102

#__ type_ start__ end____ width___ exp.time_
 10 omega   23.00  114.00   1.0000    1.0000
omega____ theta____ kappa____ phi______ frames
    -       43.1988   38.0000    0.0000 91

#__ type_ start__ end____ width___ exp.time_
 11 omega   13.00  115.00   1.0000    1.0000
omega____ theta____ kappa____ phi______ frames
    -       43.1988   77.0000   60.0000 102

#__ type_ start__ end____ width___ exp.time_
 12 omega   57.00  127.00   1.0000    1.0000
omega____ theta____ kappa____ phi______ frames
    -       43.1988  178.0000 -150.0000 70

#__ type_ start__ end____ width___ exp.time_
 13 omega   13.00  115.00   1.0000    1.0000
omega____ theta____ kappa____ phi______ frames
    -       43.1988   77.0000  -90.0000 102

#__ type_ start__ end____ width___ exp.time_
 14 omega  -25.00   68.00   1.0000    1.0000
omega____ theta____ kappa____ phi______ frames
    -       43.1988  -57.0000  150.0000 93

#__ type_ start__ end____ width___ exp.time_
 15 omega   81.00  178.00   1.0000    1.0800
omega____ theta____ kappa____ phi______ frames
    -      111.0000   77.0000   30.0000 97

#__ type_ start__ end____ width___ exp.time_
 16 omega   40.00  141.00   1.0000    1.0800
omega____ theta____ kappa____ phi______ frames
    -      111.0000  -77.0000  -90.0000 101

#__ type_ start__ end____ width___ exp.time_
 17 omega   85.00  178.00   1.0000    1.0800
omega____ theta____ kappa____ phi______ frames
    -      111.0000   61.0000  150.0000 93

#__ type_ start__ end____ width___ exp.time_
 18 omega   81.00  178.00   1.0000    1.0800
omega____ theta____ kappa____ phi______ frames
    -      111.0000   77.0000  -60.0000 97

#__ type_ start__ end____ width___ exp.time_
 19 omega   85.00  178.00   1.0000    1.0800
omega____ theta____ kappa____ phi______ frames
    -      111.0000   61.0000   30.0000 93

#__ type_ start__ end____ width___ exp.time_
 20 omega   85.00  178.00   1.0000    1.0800
omega____ theta____ kappa____ phi______ frames
    -      111.0000   61.0000  120.0000 93

#__ type_ start__ end____ width___ exp.time_
 21 omega   81.00  178.00   1.0000    1.0800
omega____ theta____ kappa____ phi______ frames
    -      111.0000   77.0000  -30.0000 97

#__ type_ start__ end____ width___ exp.time_
 22 omega   81.00  178.00   1.0000    1.0800
omega____ theta____ kappa____ phi______ frames
    -      111.0000   77.0000   90.0000 97

#__ type_ start__ end____ width___ exp.time_
 23 omega   85.00  178.00   1.0000    1.0800
omega____ theta____ kappa____ phi______ frames
    -      111.0000   61.0000 -120.0000 93

#__ type_ start__ end____ width___ exp.time_
 24 omega   89.00  178.00   1.0000    1.0800
omega____ theta____ kappa____ phi______ frames
    -      111.0000   45.0000  150.0000 89

#__ type_ start__ end____ width___ exp.time_
 25 omega   85.00  178.00   1.0000    1.0800
omega____ theta____ kappa____ phi______ frames
    -      111.0000   61.0000 -150.0000 93

#__ type_ start__ end____ width___ exp.time_
 26 omega   81.00  178.00   1.0000    1.0800
omega____ theta____ kappa____ phi______ frames
    -      111.0000   77.0000   60.0000 97

#__ type_ start__ end____ width___ exp.time_
 27 omega   81.00  178.00   1.0000    1.0800
omega____ theta____ kappa____ phi______ frames
    -      111.0000   75.0000   -5.4932 97

#__ type_ start__ end____ width___ exp.time_
 28 omega   85.00  178.00   1.0000    1.0800
omega____ theta____ kappa____ phi______ frames
    -      111.0000   61.0000   90.0000 93

#__ type_ start__ end____ width___ exp.time_
 29 omega   81.00  178.00   1.0000    1.0800
omega____ theta____ kappa____ phi______ frames
    -      111.0000   77.0000  150.0000 97

#__ type_ start__ end____ width___ exp.time_
 30 omega   85.00  178.00   1.0000    1.0800
omega____ theta____ kappa____ phi______ frames
    -      111.0000   61.0000    0.0000 93

#__ type_ start__ end____ width___ exp.time_
 31 omega   31.00  109.00   1.0000    1.0800
omega____ theta____ kappa____ phi______ frames
    -      111.0000  -94.0000 -120.0000 78

#__ type_ start__ end____ width___ exp.time_
 32 omega   81.00  178.00   1.0000    1.0800
omega____ theta____ kappa____ phi______ frames
    -      111.0000   77.0000    0.0000 97

#__ type_ start__ end____ width___ exp.time_
 33 omega   81.00  178.00   1.0000    1.0800
omega____ theta____ kappa____ phi______ frames
    -      111.0000   77.0000 -150.0000 97

#__ type_ start__ end____ width___ exp.time_
 34 omega   41.00  122.00   1.0000    1.0800
omega____ theta____ kappa____ phi______ frames
    -      111.0000 -125.0000 -180.0000 81

#__ type_ start__ end____ width___ exp.time_
 35 omega   31.00  109.00   1.0000    1.0800
omega____ theta____ kappa____ phi______ frames
    -      111.0000  -94.0000 -180.0000 78

#__ type_ start__ end____ width___ exp.time_
 36 omega   89.00  178.00   1.0000    1.0800
omega____ theta____ kappa____ phi______ frames
    -      111.0000   45.0000   60.0000 89

#__ type_ start__ end____ width___ exp.time_
 37 omega   41.00  122.00   1.0000    1.0800
omega____ theta____ kappa____ phi______ frames
    -      111.0000 -125.0000    0.0000 81

#__ type_ start__ end____ width___ exp.time_
 38 omega   81.00  178.00   1.0000    1.0800
omega____ theta____ kappa____ phi______ frames
    -      111.0000   77.0000  120.0000 97

#__ type_ start__ end____ width___ exp.time_
 39 omega   85.00  178.00   1.0000    1.0800
omega____ theta____ kappa____ phi______ frames
    -      111.0000   61.0000 -180.0000 93

#__ type_ start__ end____ width___ exp.time_
 40 omega   81.00  178.00   1.0000    1.0800
omega____ theta____ kappa____ phi______ frames
    -      111.0000   77.0000 -180.0000 97

#__ type_ start__ end____ width___ exp.time_
 41 omega   85.00  178.00   1.0000    1.0800
omega____ theta____ kappa____ phi______ frames
    -      111.0000   61.0000  -90.0000 93

#__ type_ start__ end____ width___ exp.time_
 42 omega   85.00  178.00   1.0000    1.0800
omega____ theta____ kappa____ phi______ frames
    -      111.0000   61.0000   60.0000 93

#__ type_ start__ end____ width___ exp.time_
 43 omega   81.00  178.00   1.0000    1.0800
omega____ theta____ kappa____ phi______ frames
    -      111.0000   77.0000  -90.0000 97

#__ type_ start__ end____ width___ exp.time_
 44 omega   85.00  178.00   1.0000    1.0800
omega____ theta____ kappa____ phi______ frames
    -      111.0000   61.0000  -60.0000 93

#__ type_ start__ end____ width___ exp.time_
 45 omega   81.00  178.00   1.0000    1.0800
omega____ theta____ kappa____ phi______ frames
    -      111.0000   77.0000 -120.0000 97

#__ type_ start__ end____ width___ exp.time_
 46 omega   31.00  109.00   1.0000    1.0800
omega____ theta____ kappa____ phi______ frames
    -      111.0000  -94.0000   60.0000 78

#__ type_ start__ end____ width___ exp.time_
 47 omega   41.00   98.00   1.0000    1.0800
omega____ theta____ kappa____ phi______ frames
    -      111.0000  -45.0000   30.0000 57

#__ type_ start__ end____ width___ exp.time_
 48 omega   85.00  178.00   1.0000    1.0800
omega____ theta____ kappa____ phi______ frames
    -      111.0000   61.0000  -26.7369 93

#__ type_ start__ end____ width___ exp.time_
 49 omega   23.00  114.00   1.0000    1.0000
omega____ theta____ kappa____ phi______ frames
    -       43.1988   38.0000   90.0000 91

#__ type_ start__ end____ width___ exp.time_
 50 omega   18.00  112.00   1.0000    1.0000
omega____ theta____ kappa____ phi______ frames
    -       43.1988   57.0000 -120.0000 94

#__ type_ start__ end____ width___ exp.time_
 51 omega   18.00  112.00   1.0000    1.0000
omega____ theta____ kappa____ phi______ frames
    -       43.1988   57.0000  150.0000 94

#__ type_ start__ end____ width___ exp.time_
 52 omega   13.00  115.00   1.0000    1.0000
omega____ theta____ kappa____ phi______ frames
    -       43.1988   77.0000   30.0000 102

#__ type_ start__ end____ width___ exp.time_
 53 omega   13.00  115.00   1.0000    1.0000
omega____ theta____ kappa____ phi______ frames
    -       43.1988   77.0000  -30.0000 102

#__ type_ start__ end____ width___ exp.time_
 54 omega  -42.00  129.00   1.0000    1.0000
omega____ theta____ kappa____ phi______ frames
    -       43.1988    0.0000 -180.0000 171

#__ type_ start__ end____ width___ exp.time_
 55 omega  -42.00  129.00   1.0000    1.0000
omega____ theta____ kappa____ phi______ frames
    -       43.1988    0.0000 -150.0000 171

#__ type_ start__ end____ width___ exp.time_
 56 omega  -42.00  129.00   1.0000    1.0000
omega____ theta____ kappa____ phi______ frames
    -       43.1988    0.0000 -120.0000 171

#__ type_ start__ end____ width___ exp.time_
 57 omega  -42.00  129.00   1.0000    1.0000
omega____ theta____ kappa____ phi______ frames
    -       43.1988    0.0000  -90.0000 171

#__ type_ start__ end____ width___ exp.time_
 58 omega  -42.00  129.00   1.0000    1.0000
omega____ theta____ kappa____ phi______ frames
    -       43.1988    0.0000  -60.0000 171

#__ type_ start__ end____ width___ exp.time_
 59 omega  -42.00  129.00   1.0000    1.0000
omega____ theta____ kappa____ phi______ frames
    -       43.1988    0.0000  -30.0000 171

#__ type_ start__ end____ width___ exp.time_
 60 omega   57.00  127.00   1.0000    1.0000
omega____ theta____ kappa____ phi______ frames
    -       43.1988  178.0000 -180.0000 70
;
_diffrn_measurement_device 'four-circle diffractometer'
_diffrn_measurement_device_type 'SuperNova, Dual, Cu at zero, Atlas'
_diffrn_measurement_method '\w scans'
_diffrn_orient_matrix_UB_11 0.0246855000
_diffrn_orient_matrix_UB_12 0.1454621000
_diffrn_orient_matrix_UB_13 0.0186464000
_diffrn_orient_matrix_UB_21 -0.1692484000
_diffrn_orient_matrix_UB_22 0.0094703000
_diffrn_orient_matrix_UB_23 0.0188004000
_diffrn_orient_matrix_UB_31 0.0629354000
_diffrn_orient_matrix_UB_32 -0.0311053000
_diffrn_orient_matrix_UB_33 0.0927541000
_diffrn_radiation_monochromator mirror
_diffrn_radiation_probe x-ray
_diffrn_radiation_type 'Cu K\a'
_diffrn_radiation_wavelength 1.54184
_diffrn_reflns_av_R_equivalents 0.0393
_diffrn_reflns_av_unetI/netI 0.0126
_diffrn_reflns_Laue_measured_fraction_full 1.000
_diffrn_reflns_Laue_measured_fraction_max 0.998
_diffrn_reflns_limit_h_max 10
_diffrn_reflns_limit_h_min -10
_diffrn_reflns_limit_k_max 12
_diffrn_reflns_limit_k_min -12
_diffrn_reflns_limit_l_max 20
_diffrn_reflns_limit_l_min -19
_diffrn_reflns_number 49565
_diffrn_reflns_point_group_measured_fraction_full 1.000
_diffrn_reflns_point_group_measured_fraction_max 0.998
_diffrn_reflns_theta_full 67.684
_diffrn_reflns_theta_max 72.349
_diffrn_reflns_theta_min 5.097
_diffrn_source 'sealed X-ray tube'
_diffrn_source_type 'SuperNova (Cu) X-ray Source'
_exptl_absorpt_coefficient_mu 5.622
_exptl_absorpt_correction_T_max 1.00000
_exptl_absorpt_correction_T_min 0.72520
_exptl_absorpt_correction_type multi-scan
_exptl_absorpt_process_details
;
CrysAlisPro, Agilent Technologies,
Version 1.171.37.35 (release 13-08-2014 CrysAlis171 .NET)
(compiled Aug 13 2014,18:06:01)
Empirical absorption correction using spherical harmonics,
 implemented in SCALE3 ABSPACK scaling algorithm.
Empirical absorption correction using spherical harmonics,
 implemented in SCALE3 ABSPACK scaling algorithm.
;
_exptl_crystal_colour 'clear colourless'
_exptl_crystal_colour_lustre clear
_exptl_crystal_colour_primary colourless
_exptl_crystal_density_diffrn 1.500
_exptl_crystal_description fragment
_exptl_crystal_F_000 648
_exptl_crystal_size_max 0.2468
_exptl_crystal_size_mid 0.1203
_exptl_crystal_size_min 0.0824
_refine_diff_density_max 0.608
_refine_diff_density_min -0.730
_refine_diff_density_rms 0.072
_refine_ls_extinction_coef 0.00098(13)
_refine_ls_extinction_expression Fc^*^=kFc[1+0.001xFc^2^\l^3^/sin(2\q)]^-1/4^
_refine_ls_extinction_method 'SHELXL-2016/4 (Sheldrick 2016)'
_refine_ls_goodness_of_fit_ref 1.077
_refine_ls_hydrogen_treatment constr
_refine_ls_matrix_type full
_refine_ls_number_parameters 173
_refine_ls_number_reflns 2810
_refine_ls_number_restraints 0
_refine_ls_restrained_S_all 1.077
_refine_ls_R_factor_all 0.0303
_refine_ls_R_factor_gt 0.0294
_refine_ls_shift/su_max 0.001
_refine_ls_shift/su_mean 0.000
_refine_ls_structure_factor_coef Fsqd
_refine_ls_weighting_details 'w=1/[\s^2^(Fo^2^)+(0.0333P)^2^+2.4743P] where P=(Fo^2^+2Fc^2^)/3'
_refine_ls_weighting_scheme calc
_refine_ls_wR_factor_gt 0.0731
_refine_ls_wR_factor_ref 0.0737
_reflns_Friedel_coverage 0.000
_reflns_number_gt 2731
_reflns_number_total 2810
_reflns_threshold_expression 'I > 2\s(I)'
_cod_data_source_file c7dt00554g2.cif
_cod_data_source_block compound7
_cod_depositor_comments 'Adding full bibliography for 7042559--7042570.cif.'
_cod_original_cell_volume 1417.81(4)
_cod_database_code 7042562
_chemical_oxdiff_formula 'C11 H10 N O'
_reflns_odcompleteness_completeness 99.96
_reflns_odcompleteness_iscentric 1
_reflns_odcompleteness_theta 66.97
_olex2_date_sample_data_collection 2014-10-31
_olex2_date_sample_submission 4254591600
_olex2_refinement_description
;
1. Fixed Uiso
 At 1.2 times of:
  All C(H) groups
2.a Aromatic/amide H refined with riding coordinates:
 C1(H1), C2(H2), C3(H3), C4(H4), C5(H5), C6(H6), C7(H7), C8(H8), C9(H9),
 C10(H10), C14(H14), C15(H15), C16(H16), C17(H17), C18(H18)
;
_olex2_submission_special_instructions 'No special instructions were received'
_shelx_shelxl_version_number 2016/4
_shelx_space_group_comment
;
The symmetry employed for this shelxl refinement is uniquely defined
by the following loop, which should always be used as a source of
symmetry information in preference to the above space-group names.
They are only intended as comments.
;

loop_
_space_group_symop_operation_xyz
'x, y, z'
'-x+1/2, y+1/2, -z+1/2'
'-x, -y, -z'
'x-1/2, -y-1/2, z-1/2'

loop_
_atom_site_label
_atom_site_type_symbol
_atom_site_fract_x
_atom_site_fract_y
_atom_site_fract_z
_atom_site_U_iso_or_equiv
_atom_site_adp_type
_atom_site_occupancy
_atom_site_site_symmetry_order
_atom_site_calc_flag
_atom_site_refinement_flags_posn
Y1 Y 0.53018(3) 0.33676(2) 0.45498(2) 0.02259(10) Uani 1 1 d .
C1 C 0.7396(4) 0.1491(3) 0.4823(2) 0.0364(7) Uani 1 1 d .
H1 H 0.708122 0.067805 0.460993 0.044 Uiso 1 1 calc R
C2 C 0.7260(4) 0.1962(3) 0.56201(19) 0.0395(7) Uani 1 1 d .
H2 H 0.682711 0.151689 0.602355 0.047 Uiso 1 1 calc R
C3 C 0.7880(4) 0.3202(3) 0.5701(2) 0.0402(7) Uani 1 1 d .
H3 H 0.794334 0.373062 0.616978 0.048 Uiso 1 1 calc R
C4 C 0.8397(3) 0.3521(3) 0.4953(2) 0.0372(7) Uani 1 1 d .
H4 H 0.886129 0.429814 0.483872 0.045 Uiso 1 1 calc R
C5 C 0.8088(3) 0.2461(3) 0.44087(19) 0.0341(6) Uani 1 1 d .
H5 H 0.830527 0.241293 0.386836 0.041 Uiso 1 1 calc R
C6 C 0.3858(4) 0.1576(3) 0.35276(19) 0.0378(7) Uani 1 1 d .
H6 H 0.431634 0.075784 0.355363 0.045 Uiso 1 1 calc R
C7 C 0.2731(4) 0.2001(3) 0.39943(18) 0.0376(7) Uani 1 1 d .
H7 H 0.231789 0.151418 0.438685 0.045 Uiso 1 1 calc R
C8 C 0.2333(4) 0.3281(3) 0.37692(19) 0.0378(7) Uani 1 1 d .
H8 H 0.160993 0.379559 0.398310 0.045 Uiso 1 1 calc R
C9 C 0.3231(4) 0.3651(3) 0.31569(18) 0.0380(7) Uani 1 1 d .
H9 H 0.319992 0.445239 0.289445 0.046 Uiso 1 1 calc R
C10 C 0.4174(4) 0.2597(3) 0.30153(17) 0.0358(7) Uani 1 1 d .
H10 H 0.488644 0.257947 0.264558 0.043 Uiso 1 1 calc R
C11 C 0.5824(2) 0.5666(2) 0.42424(13) 0.0124(4) Uani 1 1 d .
C12 C 0.6305(3) 0.6658(3) 0.39697(17) 0.0283(6) Uani 1 1 d .
C13 C 0.6880(3) 0.7794(3) 0.35927(17) 0.0279(6) Uani 1 1 d .
C14 C 0.8383(3) 0.8281(3) 0.38807(18) 0.0298(6) Uani 1 1 d .
H14 H 0.902372 0.788620 0.433300 0.036 Uiso 1 1 calc R
C15 C 0.8942(3) 0.9338(3) 0.35090(18) 0.0311(6) Uani 1 1 d .
H15 H 0.995134 0.965382 0.371095 0.037 Uiso 1 1 calc R
C16 C 0.7992(4) 0.9936(3) 0.28283(19) 0.0406(7) Uani 1 1 d .
H16 H 0.836432 1.064976 0.257295 0.049 Uiso 1 1 calc R
C17 C 0.6472(4) 0.9450(3) 0.25340(18) 0.0372(7) Uani 1 1 d .
H17 H 0.582398 0.984046 0.208264 0.045 Uiso 1 1 calc R
C18 C 0.5946(4) 0.8391(3) 0.29169(18) 0.0315(6) Uani 1 1 d .
H18 H 0.493862 0.806765 0.271716 0.038 Uiso 1 1 calc R

loop_
_atom_site_aniso_label
_atom_site_aniso_U_11
_atom_site_aniso_U_22
_atom_site_aniso_U_33
_atom_site_aniso_U_23
_atom_site_aniso_U_13
_atom_site_aniso_U_12
Y1 0.02677(15) 0.02262(14) 0.01730(14) -0.00108(8) 0.00095(9) -0.00025(8)
C1 0.0405(16) 0.0316(15) 0.0378(17) 0.0022(12) 0.0091(13) 0.0079(12)
C2 0.0426(17) 0.0467(18) 0.0309(16) 0.0106(13) 0.0110(13) 0.0178(14)
C3 0.0357(16) 0.0478(18) 0.0316(16) -0.0067(13) -0.0086(12) 0.0165(13)
C4 0.0240(13) 0.0358(16) 0.0487(19) 0.0005(13) -0.0017(13) 0.0032(11)
C5 0.0343(14) 0.0387(16) 0.0313(15) 0.0003(12) 0.0111(12) 0.0072(12)
C6 0.0502(18) 0.0339(16) 0.0292(15) -0.0108(12) 0.0067(13) -0.0126(13)
C7 0.0422(16) 0.0463(17) 0.0237(14) -0.0055(13) 0.0042(12) -0.0194(14)
C8 0.0284(14) 0.0504(18) 0.0303(16) -0.0110(13) -0.0065(12) -0.0039(12)
C9 0.0441(17) 0.0424(16) 0.0212(14) 0.0000(12) -0.0111(12) -0.0098(13)
C10 0.0446(16) 0.0435(17) 0.0197(13) -0.0088(12) 0.0067(12) -0.0140(13)
C11 0.0172(10) 0.0119(10) 0.0079(9) 0.0011(8) 0.0021(8) -0.0012(8)
C12 0.0305(13) 0.0319(14) 0.0223(13) -0.0019(11) 0.0045(11) 0.0033(11)
C13 0.0348(14) 0.0277(13) 0.0221(13) -0.0017(10) 0.0078(11) 0.0030(11)
C14 0.0338(14) 0.0285(14) 0.0287(14) -0.0014(11) 0.0098(12) 0.0034(11)
C15 0.0331(14) 0.0303(14) 0.0322(15) -0.0057(11) 0.0121(12) -0.0033(11)
C16 0.069(2) 0.0281(14) 0.0301(15) 0.0027(12) 0.0243(15) -0.0016(14)
C17 0.0595(19) 0.0300(14) 0.0204(13) 0.0027(11) 0.0020(13) 0.0062(13)
C18 0.0395(15) 0.0309(14) 0.0244(14) 0.0010(11) 0.0066(12) 0.0029(11)

loop_
_atom_type_symbol
_atom_type_description
_atom_type_scat_dispersion_real
_atom_type_scat_dispersion_imag
_atom_type_scat_source
C C 0.0181 0.0091 'International Tables Vol C Tables 4.2.6.8 and 6.1.1.4'
H H 0.0000 0.0000 'International Tables Vol C Tables 4.2.6.8 and 6.1.1.4'
Y Y -0.2670 2.0244 'International Tables Vol C Tables 4.2.6.8 and 6.1.1.4'

loop_
_exptl_crystal_face_index_h
_exptl_crystal_face_index_k
_exptl_crystal_face_index_l
_exptl_crystal_face_perp_dist
_exptl_oxdiff_crystal_face_indexfrac_h
_exptl_oxdiff_crystal_face_indexfrac_k
_exptl_oxdiff_crystal_face_indexfrac_l
_exptl_oxdiff_crystal_face_x
_exptl_oxdiff_crystal_face_y
_exptl_oxdiff_crystal_face_z
4 1 -5 0.0508 3.9989 1.0034 -4.9971 0.1515 -0.7613 -0.2430
-1 -1 5 0.0545 -0.9979 -1.0020 4.9976 -0.0772 0.2534 0.4319
-5 0 -1 0.0682 -5.0022 -0.0021 -1.0004 -0.1424 0.8278 -0.4075
0 5 2 0.0262 -0.0001 4.9992 2.0041 0.7646 0.0850 0.0304
0 -5 3 0.0450 0.0024 -5.0008 2.9945 -0.6715 0.0085 0.4335
0 -1 -5 0.0675 -0.0021 -0.9984 -4.9996 -0.2385 -0.1031 -0.4328
4 -4 -5 0.0429 3.9999 -3.9964 -5.0018 -0.5759 -0.8089 -0.0879
-3 1 5 0.0638 -2.9990 0.9970 4.9991 0.1642 0.6110 0.2439
-3 -5 0 0.0410 -3.0000 -5.0013 -0.0051 -0.8016 0.4603 -0.0337

loop_
_geom_angle_atom_site_label_1
_geom_angle_atom_site_label_2
_geom_angle_atom_site_label_3
_geom_angle
_geom_angle_site_symmetry_1
_geom_angle_site_symmetry_3
C1 Y1 C2 31.02(10) . .
C1 Y1 C3 50.92(10) . .
C1 Y1 C6 79.58(11) . .
C1 Y1 C7 99.66(10) . .
C1 Y1 C8 129.01(10) . .
C1 Y1 C9 124.36(10) . .
C1 Y1 C10 93.56(10) . .
C2 Y1 C3 30.50(11) . .
C2 Y1 C6 101.59(11) . .
C2 Y1 C7 109.10(11) . .
C2 Y1 C8 138.42(11) . .
C2 Y1 C9 152.08(11) . .
C2 Y1 C10 122.87(10) . .
C3 Y1 C6 129.81(10) . .
C3 Y1 C7 138.83(11) . .
C3 Y1 C8 162.90(11) . .
C4 Y1 C1 51.03(10) . .
C4 Y1 C2 50.88(10) . .
C4 Y1 C3 30.95(11) . .
C4 Y1 C6 122.66(10) . .
C4 Y1 C7 149.86(10) . .
C4 Y1 C8 165.95(11) . .
C4 Y1 C9 134.95(11) . .
C4 Y1 C10 116.12(10) . .
C5 Y1 C1 30.92(9) . .
C5 Y1 C2 51.18(9) . .
C5 Y1 C3 51.20(10) . .
C5 Y1 C4 31.04(9) . .
C5 Y1 C6 91.62(10) . .
C5 Y1 C7 120.01(10) . .
C5 Y1 C8 140.00(10) . .
C5 Y1 C9 116.95(10) . .
C5 Y1 C10 89.84(10) . .
C7 Y1 C6 30.76(10) . .
C8 Y1 C6 50.94(10) . .
C8 Y1 C7 30.74(10) . .
C9 Y1 C3 165.90(11) . .
C9 Y1 C6 50.88(10) . .
C9 Y1 C7 50.96(10) . .
C9 Y1 C8 31.12(10) . .
C10 Y1 C3 140.63(10) . .
C10 Y1 C6 30.79(9) . .
C10 Y1 C7 50.95(9) . .
C10 Y1 C8 51.20(10) . .
C10 Y1 C9 30.86(10) . .
C11 Y1 C1 120.17(8) 3_666 .
C11 Y1 C1 126.68(9) . .
C11 Y1 C2 89.63(8) 3_666 .
C11 Y1 C2 122.96(9) . .
C11 Y1 C3 82.23(8) 3_666 .
C11 Y1 C3 92.63(9) . .
C11 Y1 C4 106.90(9) 3_666 .
C11 Y1 C4 77.39(8) . .
C11 Y1 C5 133.44(8) 3_666 .
C11 Y1 C5 97.15(8) . .
C11 Y1 C6 128.69(9) . .
C11 Y1 C6 124.04(9) 3_666 .
C11 Y1 C7 127.78(9) . .
C11 Y1 C7 93.69(8) 3_666 .
C11 Y1 C8 97.42(9) . .
C11 Y1 C8 85.20(8) 3_666 .
C11 Y1 C9 109.13(9) 3_666 .
C11 Y1 C9 80.77(8) . .
C11 Y1 C10 136.36(9) 3_666 .
C11 Y1 C10 98.54(8) . .
C11 Y1 C11 83.45(7) . 3_666
Y1 C1 H1 117.3 . .
C2 C1 Y1 74.55(17) . .
C2 C1 H1 126.1 . .
C5 C1 Y1 74.07(16) . .
C5 C1 H1 126.1 . .
C5 C1 C2 107.8(3) . .
Y1 C2 H2 116.7 . .
C1 C2 Y1 74.43(17) . .
C1 C2 H2 125.8 . .
C3 C2 Y1 75.03(17) . .
C3 C2 C1 108.4(3) . .
C3 C2 H2 125.8 . .
Y1 C3 H3 117.5 . .
C2 C3 Y1 74.48(18) . .
C2 C3 H3 126.0 . .
C2 C3 C4 108.1(3) . .
C4 C3 Y1 74.09(17) . .
C4 C3 H3 126.0 . .
Y1 C4 H4 117.0 . .
C3 C4 Y1 74.95(17) . .
C3 C4 H4 126.0 . .
C5 C4 Y1 74.11(17) . .
C5 C4 C3 107.9(3) . .
C5 C4 H4 126.0 . .
Y1 C5 H5 116.2 . .
C1 C5 Y1 75.01(17) . .
C1 C5 C4 107.8(3) . .
C1 C5 H5 126.1 . .
C4 C5 Y1 74.85(16) . .
C4 C5 H5 126.1 . .
Y1 C6 H6 117.4 . .
C7 C6 Y1 74.51(16) . .
C7 C6 H6 126.0 . .
C10 C6 Y1 74.07(16) . .
C10 C6 H6 126.0 . .
C10 C6 C7 108.1(3) . .
Y1 C7 H7 116.9 . .
C6 C7 Y1 74.73(17) . .
C6 C7 H7 125.8 . .
C8 C7 Y1 74.55(17) . .
C8 C7 C6 108.4(3) . .
C8 C7 H7 125.8 . .
Y1 C8 H8 117.0 . .
C7 C8 Y1 74.71(17) . .
C7 C8 H8 126.3 . .
C7 C8 C9 107.5(3) . .
C9 C8 Y1 74.19(17) . .
C9 C8 H8 126.3 . .
Y1 C9 H9 116.9 . .
C8 C9 Y1 74.68(16) . .
C8 C9 H9 126.0 . .
C10 C9 Y1 74.48(17) . .
C10 C9 C8 108.0(3) . .
C10 C9 H9 126.0 . .
Y1 C10 H10 116.3 . .
C6 C10 Y1 75.14(16) . .
C6 C10 C9 108.1(3) . .
C6 C10 H10 126.0 . .
C9 C10 Y1 74.66(16) . .
C9 C10 H10 126.0 . .
Y1 C11 Y1 96.55(7) . 3_666
C12 C11 Y1 164.35(19) . .
C12 C11 Y1 98.64(17) . 3_666
C11 C12 Y1 57.52(15) . 3_666
C11 C12 C13 176.2(3) . .
C13 C12 Y1 126.08(17) . 3_666
C14 C13 C12 121.2(3) . .
C18 C13 C12 120.1(3) . .
C18 C13 C14 118.6(3) . .
C13 C14 H14 119.4 . .
C15 C14 C13 121.1(3) . .
C15 C14 H14 119.4 . .
C14 C15 H15 120.0 . .
C14 C15 C16 120.0(3) . .
C16 C15 H15 120.0 . .
C15 C16 H16 120.4 . .
C15 C16 C17 119.2(3) . .
C17 C16 H16 120.4 . .
C16 C17 H17 120.2 . .
C18 C17 C16 119.5(3) . .
C18 C17 H17 120.2 . .
C13 C18 H18 119.2 . .
C17 C18 C13 121.5(3) . .
C17 C18 H18 119.2 . .

loop_
_geom_bond_atom_site_label_1
_geom_bond_atom_site_label_2
_geom_bond_distance
_geom_bond_site_symmetry_2
Y1 C1 2.629(3) .
Y1 C2 2.630(3) .
Y1 C3 2.637(3) .
Y1 C4 2.626(3) .
Y1 C5 2.617(3) .
Y1 C6 2.644(3) .
Y1 C7 2.641(3) .
Y1 C8 2.639(3) .
Y1 C9 2.633(3) .
Y1 C10 2.630(3) .
Y1 C11 2.485(2) .
Y1 C11 2.539(2) 3_666
C1 H1 0.9300 .
C1 C2 1.406(4) .
C1 C5 1.398(4) .
C2 H2 0.9300 .
C2 C3 1.385(5) .
C3 H3 0.9300 .
C3 C4 1.405(5) .
C4 H4 0.9300 .
C4 C5 1.403(4) .
C5 H5 0.9300 .
C6 H6 0.9300 .
C6 C7 1.402(5) .
C6 C10 1.400(4) .
C7 H7 0.9300 .
C7 C8 1.400(5) .
C8 H8 0.9300 .
C8 C9 1.414(5) .
C9 H9 0.9300 .
C9 C10 1.400(5) .
C10 H10 0.9300 .
C11 Y1 2.539(2) 3_666
C11 C12 1.217(3) .
C12 Y1 2.976(3) 3_666
C12 C13 1.451(4) .
C13 C14 1.387(4) .
C13 C18 1.384(4) .
C14 H14 0.9300 .
C14 C15 1.375(4) .
C15 H15 0.9300 .
C15 C16 1.396(4) .
C16 H16 0.9300 .
C16 C17 1.401(5) .
C17 H17 0.9300 .
C17 C18 1.374(4) .
C18 H18 0.9300 .

loop_
_geom_torsion_atom_site_label_1
_geom_torsion_atom_site_label_2
_geom_torsion_atom_site_label_3
_geom_torsion_atom_site_label_4
_geom_torsion
_geom_torsion_site_symmetry_1
_geom_torsion_site_symmetry_4
Y1 C1 C2 C3 -68.0(2) . .
Y1 C1 C5 C4 68.3(2) . .
Y1 C2 C3 C4 -67.1(2) . .
Y1 C3 C4 C5 -67.4(2) . .
Y1 C4 C5 C1 -68.4(2) . .
Y1 C6 C7 C8 67.6(2) . .
Y1 C6 C10 C9 -68.0(2) . .
Y1 C7 C8 C9 67.5(2) . .
Y1 C8 C9 C10 67.6(2) . .
Y1 C9 C10 C6 68.3(2) . .
Y1 C11 C12 Y1 -165.8(8) . 3_666
Y1 C12 C13 C14 86.9(3) 3_666 .
Y1 C12 C13 C18 -95.1(3) 3_666 .
C1 C2 C3 Y1 67.6(2) . .
C1 C2 C3 C4 0.5(3) . .
C2 C1 C5 Y1 -67.5(2) . .
C2 C1 C5 C4 0.8(3) . .
C2 C3 C4 Y1 67.3(2) . .
C2 C3 C4 C5 0.0(3) . .
C3 C4 C5 Y1 67.9(2) . .
C3 C4 C5 C1 -0.5(3) . .
C5 C1 C2 Y1 67.2(2) . .
C5 C1 C2 C3 -0.8(3) . .
C6 C7 C8 Y1 -67.7(2) . .
C6 C7 C8 C9 -0.2(3) . .
C7 C6 C10 Y1 67.3(2) . .
C7 C6 C10 C9 -0.7(3) . .
C7 C8 C9 Y1 -67.9(2) . .
C7 C8 C9 C10 -0.3(3) . .
C8 C9 C10 Y1 -67.8(2) . .
C8 C9 C10 C6 0.6(3) . .
C10 C6 C7 Y1 -67.1(2) . .
C10 C6 C7 C8 0.5(3) . .
C12 C13 C14 C15 178.3(2) . .
C12 C13 C18 C17 -178.4(3) . .
C13 C14 C15 C16 -0.2(4) . .
C14 C13 C18 C17 -0.4(4) . .
C14 C15 C16 C17 0.2(4) . .
C15 C16 C17 C18 -0.3(4) . .
C16 C17 C18 C13 0.4(4) . .
C18 C13 C14 C15 0.3(4) . .
